data_7153383
loop_
_publ_author_name
'Fern\'andez-Moreira, Vanesa'
'Thorp-Greenwood, Flora L'
'Amoroso, Angelo J.'
'Cable, Joanne'
'Court, Jonathan B.'
'Gray, Victoria'
'Hayes, Anthony J.'
'Jenkins, Robert L.'
'Kariuki, Benson M.'
'Lloyd, David'
'Millet, Coralie O.'
'Williams, Catrin Ff'
'Coogan, Michael P.'

_publ_section_title
;
 Uptake and localisation of rhenium fac-tricarbonyl polypyridyls in
 fluorescent cell imaging experiments.
;
_journal_issue 17
_journal_name_full 'Organic &amp; biomolecular chemistry'
_journal_page_first 3888
_journal_page_last 3901
_journal_paper_doi 10.1039/c004610h
_journal_volume 8
_journal_year 2010
_chemical_formula_moiety 'C26 H12.50 B F4 N3 O4 Re'
_chemical_formula_sum 'C26 H12.5 B F4 N3 O4 Re'
_chemical_formula_weight 703.90
_chemical_name_common 're cyclohexanol ester'
_chemical_name_systematic 'rhenium cyclohexanol ester'
_space_group_IT_number 62
_symmetry_cell_setting orthorhombic
_symmetry_space_group_name_Hall '-P 2ac 2n'
_symmetry_space_group_name_H-M 'P n m a'
_atom_sites_solution_hydrogens geom
_atom_sites_solution_primary direct
_atom_sites_solution_secondary difmap
_audit_creation_method SHELXL-97
_cell_angle_alpha 90.00
_cell_angle_beta 90.00
_cell_angle_gamma 90.00
_cell_formula_units_Z 4
_cell_length_a 16.7420(3)
_cell_length_b 12.0760(4)
_cell_length_c 12.4980(4)
_cell_measurement_temperature 150(2)
_cell_volume 2526.80(12)
_computing_structure_refinement 'SHELXL-97 (Sheldrick, 1997)'
_computing_structure_solution 'SHELXS-97 (Sheldrick, 1990)'
_diffrn_ambient_temperature 150(2)
_diffrn_measured_fraction_theta_full 0.994
_diffrn_measured_fraction_theta_max 0.994
_diffrn_measurement_device_type KappaCCD
_diffrn_measurement_method CCD
_diffrn_radiation_monochromator graphite
_diffrn_radiation_source 'fine-focus sealed tube'
_diffrn_radiation_type MoK\a
_diffrn_radiation_wavelength 0.71073
_diffrn_reflns_av_R_equivalents 0.0561
_diffrn_reflns_av_sigmaI/netI 0.0433
_diffrn_reflns_limit_h_max 19
_diffrn_reflns_limit_h_min -21
_diffrn_reflns_limit_k_max 15
_diffrn_reflns_limit_k_min -15
_diffrn_reflns_limit_l_max 16
_diffrn_reflns_limit_l_min -16
_diffrn_reflns_number 9904
_diffrn_reflns_theta_full 27.49
_diffrn_reflns_theta_max 27.49
_diffrn_reflns_theta_min 2.03
_exptl_absorpt_coefficient_mu 4.877
_exptl_absorpt_correction_T_max 0.5280
_exptl_absorpt_correction_T_min 0.4418
_exptl_absorpt_correction_type none
_exptl_crystal_colour yellow
_exptl_crystal_density_diffrn 1.850
_exptl_crystal_density_method 'not measured'
_exptl_crystal_description needle
_exptl_crystal_F_000 1350
_exptl_crystal_size_max 0.2
_exptl_crystal_size_mid 0.2
_exptl_crystal_size_min 0.15
_refine_diff_density_max 2.024
_refine_diff_density_min -2.500
_refine_diff_density_rms 0.429
_refine_ls_extinction_method none
_refine_ls_goodness_of_fit_ref 1.341
_refine_ls_hydrogen_treatment constr
_refine_ls_matrix_type full
_refine_ls_number_parameters 212
_refine_ls_number_reflns 3019
_refine_ls_number_restraints 0
_refine_ls_restrained_S_all 1.341
_refine_ls_R_factor_all 0.0539
_refine_ls_R_factor_gt 0.0474
_refine_ls_shift/su_max 5.282
_refine_ls_shift/su_mean 0.064
_refine_ls_structure_factor_coef Fsqd
_refine_ls_weighting_details 'calc w=1/[\s^2^(Fo^2^)+(0.0616P)^2^+21.5490P] where P=(Fo^2^+2Fc^2^)/3'
_refine_ls_weighting_scheme calc
_refine_ls_wR_factor_gt 0.1363
_refine_ls_wR_factor_ref 0.1535
_reflns_number_gt 2778
_reflns_number_total 3019
_reflns_threshold_expression >2sigma(I)
_cod_data_source_file c004610h.txt
_cod_data_source_block '"C26H12.50BF4N3O4Re"'
_cod_original_sg_symbol_H-M Pnma
_cod_original_formula_sum 'C26 H12.50 B F4 N3 O4 Re'
_cod_database_code 7153383

loop_
_symmetry_equiv_pos_as_xyz
'x, y, z'
'-x+1/2, -y, z+1/2'
'x+1/2, -y+1/2, -z+1/2'
'-x, y+1/2, -z'
'-x, -y, -z'
'x-1/2, y, -z-1/2'
'-x-1/2, y-1/2, z-1/2'
'x, -y-1/2, z'

loop_
_atom_site_label
_atom_site_type_symbol
_atom_site_fract_x
_atom_site_fract_y
_atom_site_fract_z
_atom_site_U_iso_or_equiv
_atom_site_adp_type
_atom_site_occupancy
_atom_site_symmetry_multiplicity
_atom_site_calc_flag
_atom_site_refinement_flags
_atom_site_disorder_group
B1 B 0.3645(9) 0.2500 0.4388(10) 0.025(3) Uani 1 2 d S .
C1 C 0.6863(4) 0.3112(6) 0.7839(6) 0.0157(14) Uani 1 1 d . .
C2 C 0.7130(5) 0.3737(7) 0.8699(7) 0.0258(17) Uani 1 1 d . .
H2 H 0.7311 0.3386 0.9335 0.031 Uiso 1 1 calc R .
C3 C 0.7129(6) 0.4874(8) 0.8616(7) 0.0320(19) Uani 1 1 d . .
H3 H 0.7297 0.5315 0.9203 0.038 Uiso 1 1 calc R .
C4 C 0.6885(6) 0.5369(7) 0.7685(7) 0.031(2) Uani 1 1 d . .
H4 H 0.6898 0.6152 0.7611 0.038 Uiso 1 1 calc R .
C5 C 0.6623(6) 0.4709(7) 0.6861(7) 0.0287(18) Uani 1 1 d . .
H5 H 0.6446 0.5051 0.6219 0.034 Uiso 1 1 calc R .
C6 C 0.4747(7) 0.1558(10) 0.7109(9) 0.055(4) Uani 1 1 d . .
H6 H 0.4973 0.0877 0.6877 0.066 Uiso 1 1 calc R .
C7 C 0.4094(8) 0.1530(12) 0.7784(10) 0.064(4) Uani 1 1 d . .
C8 C 0.3765(8) 0.2500 0.8115(11) 0.043(4) Uani 1 2 d S .
H8 H 0.3312 0.2500 0.8573 0.052 Uiso 1 2 calc SR .
C9 C 0.3964(9) 0.0333(15) 0.8431(14) 0.034(6) Uani 0.60(4) 1 d P 1
O10 O 0.4552(7) -0.0418(11) 0.8341(11) 0.044(5) Uani 0.61(3) 1 d P 1
C18 C 0.5707(5) 0.1380(7) 0.4752(6) 0.0212(15) Uani 1 1 d . .
C19 C 0.7081(7) 0.2500 0.4845(9) 0.020(2) Uani 1 2 d S .
O1 O 0.5480(4) 0.0721(6) 0.4175(5) 0.0328(15) Uani 1 1 d . .
O2 O 0.7646(6) 0.2500 0.4314(7) 0.030(2) Uani 1 2 d S .
O3 O 0.3355(7) 0.0191(11) 0.8944(10) 0.037(5) Uani 0.54(3) 1 d P 1
F1 F 0.3790(3) 0.3448(5) 0.4987(5) 0.0395(14) Uani 1 1 d . .
F2 F 0.2845(5) 0.2500 0.4067(6) 0.0354(18) Uani 1 2 d S .
F3 F 0.4132(5) 0.2500 0.3485(6) 0.042(2) Uani 1 2 d S .
Re1 Re 0.61363(2) 0.2500 0.57073(3) 0.01612(17) Uani 1 2 d S .
N1 N 0.6607(4) 0.3601(5) 0.6926(5) 0.0185(12) Uani 1 1 d . .
N2 N 0.5074(6) 0.2500 0.6772(7) 0.0206(19) Uani 1 2 d S .
C10 C 0.5194(9) -0.1891(12) 0.9308(19) 0.080(8) Uani 1.00(6) 1 d . 1
H10A H 0.5209 -0.1647 1.0064 0.097 Uiso 0.9(3) 1 calc PR 1
H10B H 0.5701 -0.1647 0.8975 0.097 Uiso 0.1(3) 1 calc PR 1
C12 C 0.4564(18) -0.130(3) 0.8797(14) 0.141(16) Uani 1.00(7) 1 d . 1
C13 C 0.3968(9) -0.196(4) 0.819(2) 0.26(4) Uani 1.00(7) 1 d . 1
H13A H 0.3434 -0.1727 0.8439 0.307 Uiso 1.0(5) 1 calc R 1
H13B H 0.4010 -0.1727 0.7430 0.307 Uiso 0.0(5) 1 calc PR 1

loop_
_atom_site_aniso_label
_atom_site_aniso_U_11
_atom_site_aniso_U_22
_atom_site_aniso_U_33
_atom_site_aniso_U_23
_atom_site_aniso_U_13
_atom_site_aniso_U_12
B1 0.030(7) 0.026(7) 0.019(6) 0.000 -0.003(5) 0.000
C1 0.015(3) 0.020(4) 0.012(3) 0.001(3) 0.003(2) 0.000(3)
C2 0.031(4) 0.026(4) 0.020(4) -0.004(3) -0.001(3) 0.003(4)
C3 0.040(5) 0.028(4) 0.028(4) -0.010(4) -0.004(4) -0.004(4)
C4 0.050(5) 0.012(4) 0.032(5) -0.008(3) -0.003(4) -0.007(4)
C5 0.040(5) 0.024(4) 0.022(4) 0.000(3) -0.002(3) 0.004(4)
C6 0.068(7) 0.045(6) 0.051(6) -0.032(5) 0.037(6) -0.042(6)
C7 0.069(8) 0.066(8) 0.056(7) -0.040(7) 0.045(6) -0.048(7)
C8 0.018(6) 0.091(14) 0.020(6) 0.000 0.002(5) 0.000
C9 0.034(9) 0.033(10) 0.034(9) -0.005(7) 0.002(6) 0.002(7)
O10 0.045(8) 0.033(7) 0.054(9) 0.008(6) 0.017(6) 0.008(5)
C18 0.027(4) 0.019(4) 0.018(4) 0.004(3) 0.001(3) -0.004(3)
C19 0.029(6) 0.012(5) 0.017(5) 0.000 -0.001(4) 0.000
O1 0.046(4) 0.027(3) 0.025(3) -0.008(3) -0.003(3) -0.010(3)
O2 0.032(5) 0.027(5) 0.032(5) 0.000 0.011(4) 0.000
O3 0.029(7) 0.042(8) 0.041(8) 0.011(6) 0.015(5) 0.002(6)
F1 0.046(3) 0.035(3) 0.038(3) -0.006(3) -0.007(2) -0.006(3)
F2 0.025(4) 0.053(5) 0.028(4) 0.000 -0.005(3) 0.000
F3 0.036(4) 0.063(6) 0.028(4) 0.000 0.014(3) 0.000
Re1 0.0212(3) 0.0141(2) 0.0131(2) 0.000 -0.00094(15) 0.000
N1 0.023(3) 0.017(3) 0.016(3) -0.002(2) -0.001(2) -0.002(3)
N2 0.021(4) 0.030(5) 0.011(4) 0.000 0.000(3) 0.000
C10 0.055(9) 0.043(8) 0.14(2) 0.013(9) -0.038(9) -0.012(7)
C12 0.20(3) 0.18(3) 0.045(10) -0.015(13) -0.024(12) 0.13(2)
C13 0.040(9) 0.58(10) 0.15(2) 0.27(4) -0.018(9) -0.055(19)

loop_
_atom_type_symbol
_atom_type_description
_atom_type_scat_dispersion_real
_atom_type_scat_dispersion_imag
_atom_type_scat_source
B B 0.0013 0.0007 'International Tables Vol C Tables 4.2.6.8 and 6.1.1.4'
H H 0.0000 0.0000 'International Tables Vol C Tables 4.2.6.8 and 6.1.1.4'
C C 0.0033 0.0016 'International Tables Vol C Tables 4.2.6.8 and 6.1.1.4'
O O 0.0106 0.0060 'International Tables Vol C Tables 4.2.6.8 and 6.1.1.4'
F F 0.0171 0.0103 'International Tables Vol C Tables 4.2.6.8 and 6.1.1.4'
Re Re -1.0185 7.2310 'International Tables Vol C Tables 4.2.6.8 and 6.1.1.4'
N N 0.0061 0.0033 'International Tables Vol C Tables 4.2.6.8 and 6.1.1.4'

loop_
_geom_angle_atom_site_label_1
_geom_angle_atom_site_label_2
_geom_angle_atom_site_label_3
_geom_angle
_geom_angle_site_symmetry_1
_geom_angle_site_symmetry_3
F1 B1 F1 111.0(10) . 8_565
F1 B1 F3 109.5(8) . .
F1 B1 F3 109.5(8) 8_565 .
F1 B1 F2 108.8(8) . .
F1 B1 F2 108.8(8) 8_565 .
F3 B1 F2 109.2(10) . .
N1 C1 C2 121.2(7) . .
N1 C1 C1 115.8(4) . 8_565
C2 C1 C1 122.9(5) . 8_565
C3 C2 C1 118.9(8) . .
C3 C2 H2 120.5 . .
C1 C2 H2 120.5 . .
C4 C3 C2 120.0(8) . .
C4 C3 H3 120.0 . .
C2 C3 H3 120.0 . .
C3 C4 C5 118.6(8) . .
C3 C4 H4 120.7 . .
C5 C4 H4 120.7 . .
N1 C5 C4 122.6(8) . .
N1 C5 H5 118.7 . .
C4 C5 H5 118.7 . .
N2 C6 C7 122.7(11) . .
N2 C6 H6 118.7 . .
C7 C6 H6 118.7 . .
C8 C7 C6 119.0(11) . .
C8 C7 C9 123.1(10) . .
C6 C7 C9 114.8(13) . .
C7 C8 C7 119.1(13) . 8_565
C7 C8 H8 120.4 . .
C7 C8 H8 120.4 8_565 .
O3 C9 O10 124.3(17) . .
O3 C9 C7 119.1(14) . .
O10 C9 C7 116.6(13) . .
C12 O10 C9 124.6(17) . .
O1 C18 Re1 177.6(7) . .
O2 C19 Re1 179.2(10) . .
C19 Re1 C18 87.7(3) . .
C19 Re1 C18 87.7(3) . 8_565
C18 Re1 C18 88.3(5) . 8_565
C19 Re1 N1 95.4(3) . .
C18 Re1 N1 173.1(3) . .
C18 Re1 N1 98.0(3) 8_565 .
C19 Re1 N1 95.4(3) . 8_565
C18 Re1 N1 98.0(3) . 8_565
C18 Re1 N1 173.1(3) 8_565 8_565
N1 Re1 N1 75.6(3) . 8_565
C19 Re1 N2 177.4(4) . .
C18 Re1 N2 94.1(3) . .
C18 Re1 N2 94.1(3) 8_565 .
N1 Re1 N2 82.6(2) . .
N1 Re1 N2 82.6(2) 8_565 .
C5 N1 C1 118.7(7) . .
C5 N1 Re1 125.2(6) . .
C1 N1 Re1 116.1(5) . .
C6 N2 C6 117.5(12) 8_565 .
C6 N2 Re1 121.3(6) 8_565 .
C6 N2 Re1 121.3(6) . .
C12 C10 C10 120.0(15) . 8
C12 C10 H10A 107.3 . .
C10 C10 H10A 107.3 8 .
C12 C10 H10B 107.3 . .
C10 C10 H10B 107.3 8 .
H10A C10 H10B 106.9 . .
O10 C12 C10 132(3) . .
O10 C12 C13 102.8(19) . .
C10 C12 C13 117(3) . .
C13 C13 C12 122.4(17) 8 .
C13 C13 H13A 106.7 8 .
C12 C13 H13A 106.7 . .
C13 C13 H13B 106.7 8 .
C12 C13 H13B 106.7 . .
H13A C13 H13B 106.6 . .

loop_
_geom_bond_atom_site_label_1
_geom_bond_atom_site_label_2
_geom_bond_distance
_geom_bond_site_symmetry_2
B1 F1 1.389(9) .
B1 F1 1.389(9) 8_565
B1 F3 1.393(16) .
B1 F2 1.398(16) .
C1 N1 1.354(9) .
C1 C2 1.387(11) .
C1 C1 1.478(15) 8_565
C2 C3 1.377(13) .
C2 H2 0.9500 .
C3 C4 1.370(13) .
C3 H3 0.9500 .
C4 C5 1.375(12) .
C4 H4 0.9500 .
C5 N1 1.341(11) .
C5 H5 0.9500 .
C6 N2 1.331(11) .
C6 C7 1.382(14) .
C6 H6 0.9500 .
C7 C8 1.359(15) .
C7 C9 1.67(2) .
C8 C7 1.359(15) 8_565
C8 H8 0.9500 .
C9 O3 1.215(19) .
C9 O10 1.34(2) .
O10 C12 1.21(3) .
C18 O1 1.140(10) .
C18 Re1 1.942(8) .
C19 O2 1.155(14) .
C19 Re1 1.914(11) .
Re1 C18 1.942(8) 8_565
Re1 N1 2.169(6) .
Re1 N1 2.169(6) 8_565
Re1 N2 2.221(9) .
N2 C6 1.331(11) 8_565
C10 C12 1.42(2) .
C10 C10 1.47(3) 8
C10 H10A 0.9900 .
C10 H10B 0.9900 .
C12 C13 1.49(4) .
C13 C13 1.30(10) 8
C13 H13A 0.9900 .
C13 H13B 0.9900 .

loop_
_geom_torsion_atom_site_label_1
_geom_torsion_atom_site_label_2
_geom_torsion_atom_site_label_3
_geom_torsion_atom_site_label_4
_geom_torsion
_geom_torsion_site_symmetry_1
_geom_torsion_site_symmetry_4
N1 C1 C2 C3 0.3(12) . .
C1 C1 C2 C3 178.2(6) 8_565 .
C1 C2 C3 C4 -1.6(14) . .
C2 C3 C4 C5 1.9(15) . .
C3 C4 C5 N1 -1.0(15) . .
N2 C6 C7 C8 0(2) . .
N2 C6 C7 C9 -160.4(12) . .
C6 C7 C8 C7 -1(3) . 8_565
C9 C7 C8 C7 158.4(9) . 8_565
C8 C7 C9 O3 28(2) . .
C6 C7 C9 O3 -171.6(15) . .
C8 C7 C9 O10 -151.7(15) . .
C6 C7 C9 O10 8(2) . .
O3 C9 O10 C12 -3(3) . .
C7 C9 O10 C12 176.7(19) . .
O2 C19 Re1 C18 44.2(2) . .
O2 C19 Re1 C18 -44.2(3) . 8_565
O2 C19 Re1 N1 -142.02(19) . .
O2 C19 Re1 N1 142.0(2) . 8_565
O2 C19 Re1 N2 180.00(10) . .
O1 C18 Re1 C19 8(17) . .
O1 C18 Re1 C18 96(17) . 8_565
O1 C18 Re1 N1 -109(17) . .
O1 C18 Re1 N1 -87(17) . 8_565
O1 C18 Re1 N2 -170(17) . .
C4 C5 N1 C1 -0.2(14) . .
C4 C5 N1 Re1 176.0(7) . .
C2 C1 N1 C5 0.6(11) . .
C1 C1 N1 C5 -177.4(6) 8_565 .
C2 C1 N1 Re1 -176.0(6) . .
C1 C1 N1 Re1 6.0(5) 8_565 .
C19 Re1 N1 C5 82.6(7) . .
C18 Re1 N1 C5 -161(2) . .
C18 Re1 N1 C5 -5.8(8) 8_565 .
N1 Re1 N1 C5 176.8(6) 8_565 .
N2 Re1 N1 C5 -99.0(7) . .
C19 Re1 N1 C1 -101.1(5) . .
C18 Re1 N1 C1 16(3) . .
C18 Re1 N1 C1 170.5(5) 8_565 .
N1 Re1 N1 C1 -6.8(6) 8_565 .
N2 Re1 N1 C1 77.4(5) . .
C7 C6 N2 C6 0(2) . 8_565
C7 C6 N2 Re1 179.1(11) . .
C19 Re1 N2 C6 89.6(9) . 8_565
C18 Re1 N2 C6 -134.7(9) . 8_565
C18 Re1 N2 C6 -46.2(10) 8_565 8_565
N1 Re1 N2 C6 51.4(9) . 8_565
N1 Re1 N2 C6 127.7(10) 8_565 8_565
C19 Re1 N2 C6 -89.6(9) . .
C18 Re1 N2 C6 46.2(10) . .
C18 Re1 N2 C6 134.7(9) 8_565 .
N1 Re1 N2 C6 -127.7(10) . .
N1 Re1 N2 C6 -51.4(9) 8_565 .
C9 O10 C12 C10 -139(2) . .
C9 O10 C12 C13 75(2) . .
C10 C10 C12 O10 -148.2(18) 8 .
C10 C10 C12 C13 -6(3) 8 .
O10 C12 C13 C13 158.1(10) . 8
C10 C12 C13 C13 6(3) . 8
